data_4034373
loop_
_publ_author_name
'Potopnyk, Mykhaylo A.'
'Volyniuk, Dmytro'
'Luboradzki, Roman'
'Ceborska, Magdalena'
'Hladka, Iryna'
'Danyliv, Yan'
'Gra\<zulevi\<cius, Juozas Vidas'

_publ_section_title
;
 Application of the Suzuki-Miyaura Reaction for the Postfunctionalization
 of the Benzo[4,5]thiazolo[3,2- c][1,3,5,2]oxadiazaborinine Core: An
 Approach toward Fluorescent Dyes.
;
_journal_issue 9
_journal_name_full 'The Journal of organic chemistry'
_journal_page_first 5614
_journal_page_last 5626
_journal_paper_doi 10.1021/acs.joc.9b00566
_journal_volume 84
_journal_year 2019
_chemical_formula_sum 'C23 H17 B F5 N3 O S'
_chemical_formula_weight 489.26
_space_group_crystal_system triclinic
_space_group_IT_number 2
_space_group_name_Hall '-P 1'
_space_group_name_H-M_alt 'P -1'
_atom_sites_solution_hydrogens geom
_audit_creation_method SHELXL-2018/1
_cell_angle_alpha 75.378(7)
_cell_angle_beta 82.224(6)
_cell_angle_gamma 85.679(6)
_cell_formula_units_Z 2
_cell_length_a 7.5742(6)
_cell_length_b 9.6811(8)
_cell_length_c 14.8804(12)
_cell_measurement_reflns_used 4148
_cell_measurement_temperature 100(2)
_cell_measurement_theta_max 71.5459
_cell_measurement_theta_min 3.0892
_cell_volume 1045.12(15)
_computing_structure_refinement 'SHELXL-2018/1 (Sheldrick, 2018)'
_diffrn_ambient_temperature 100(2)
_diffrn_measured_fraction_theta_full 0.993
_diffrn_measured_fraction_theta_max 0.950
_diffrn_measurement_device_type 'SuperNova, Dual, Cu at zero, Eos'
_diffrn_radiation_type CuK\a
_diffrn_radiation_wavelength 1.54184
_diffrn_reflns_av_R_equivalents 0.0479
_diffrn_reflns_av_unetI/netI 0.0476
_diffrn_reflns_Laue_measured_fraction_full 0.993
_diffrn_reflns_Laue_measured_fraction_max 0.950
_diffrn_reflns_limit_h_max 9
_diffrn_reflns_limit_h_min -9
_diffrn_reflns_limit_k_max 11
_diffrn_reflns_limit_k_min -9
_diffrn_reflns_limit_l_max 18
_diffrn_reflns_limit_l_min -16
_diffrn_reflns_number 6275
_diffrn_reflns_point_group_measured_fraction_full 0.993
_diffrn_reflns_point_group_measured_fraction_max 0.950
_diffrn_reflns_theta_full 67.684
_diffrn_reflns_theta_max 71.688
_diffrn_reflns_theta_min 3.092
_diffrn_source 'SuperNova (Cu) X-ray Source'
_exptl_absorpt_coefficient_mu 1.991
_exptl_absorpt_correction_T_max 1.00000
_exptl_absorpt_correction_T_min 0.75644
_exptl_absorpt_correction_type multi-scan
_exptl_absorpt_process_details
;
CrysAlisPro, Agilent Technologies,
Version 1.171.35.21b (release 03-02-2012 CrysAlis171 .NET)
(compiled Feb  3 2012,10:37:01)
Empirical absorption correction using spherical harmonics,
 implemented in SCALE3 ABSPACK scaling algorithm.
;
_exptl_crystal_colour yellow
_exptl_crystal_density_diffrn 1.555
_exptl_crystal_description needle
_exptl_crystal_F_000 500
_exptl_crystal_size_max 0.500
_exptl_crystal_size_mid 0.030
_exptl_crystal_size_min 0.020
_refine_diff_density_max 0.671
_refine_diff_density_min -1.018
_refine_diff_density_rms 0.127
_refine_ls_extinction_method none
_refine_ls_goodness_of_fit_ref 1.154
_refine_ls_hydrogen_treatment constr
_refine_ls_matrix_type full
_refine_ls_number_parameters 309
_refine_ls_number_reflns 3887
_refine_ls_number_restraints 0
_refine_ls_restrained_S_all 1.154
_refine_ls_R_factor_all 0.1027
_refine_ls_R_factor_gt 0.0844
_refine_ls_shift/su_max 0.000
_refine_ls_shift/su_mean 0.000
_refine_ls_structure_factor_coef Fsqd
_refine_ls_weighting_details 'w=1/[\s^2^(Fo^2^)+(0.1553P)^2^+2.3337P] where P=(Fo^2^+2Fc^2^)/3'
_refine_ls_weighting_scheme calc
_refine_ls_wR_factor_gt 0.2539
_refine_ls_wR_factor_ref 0.2688
_reflns_Friedel_coverage 0.000
_reflns_number_gt 3415
_reflns_number_total 3887
_reflns_threshold_expression 'I > 2\s(I)'
_cod_data_source_file jo9b00566_si_004.cif
_cod_data_source_block shelxl
_cod_database_code 4034373
_shelx_shelxl_version_number 2018/1
_shelx_space_group_comment
;
The symmetry employed for this shelxl refinement is uniquely defined
by the following loop, which should always be used as a source of
symmetry information in preference to the above space-group names.
They are only intended as comments.
;
_shelx_estimated_absorpt_t_min 0.436
_shelx_estimated_absorpt_t_max 0.961

loop_
_space_group_symop_operation_xyz
'x, y, z'
'-x, -y, -z'

loop_
_atom_site_label
_atom_site_type_symbol
_atom_site_fract_x
_atom_site_fract_y
_atom_site_fract_z
_atom_site_U_iso_or_equiv
_atom_site_adp_type
_atom_site_occupancy
_atom_site_site_symmetry_order
_atom_site_calc_flag
_atom_site_refinement_flags_posn
_atom_site_refinement_flags_adp
C1 C -0.6400(7) 1.2774(6) 0.9965(4) 0.0421(12) Uani 1 1 d . .
H1A H -0.652956 1.335898 0.933410 0.063 Uiso 1 1 calc R U
H1B H -0.674936 1.335013 1.042039 0.063 Uiso 1 1 calc R U
H1C H -0.716721 1.195596 1.010715 0.063 Uiso 1 1 calc R U
C2 C -0.3682(7) 1.2443(6) 1.0788(4) 0.0438(12) Uani 1 1 d . .
H2A H -0.310979 1.153134 1.108644 0.066 Uiso 1 1 calc R U
H2B H -0.457212 1.275548 1.124630 0.066 Uiso 1 1 calc R U
H2C H -0.277938 1.316292 1.055247 0.066 Uiso 1 1 calc R U
C3 C -0.3675(6) 1.1593(5) 0.9371(3) 0.0307(9) Uani 1 1 d . .
C4 C -0.1841(6) 1.1172(5) 0.9375(3) 0.0307(9) Uani 1 1 d . .
H4 H -0.120838 1.133508 0.984557 0.037 Uiso 1 1 calc R U
C5 C -0.0969(5) 1.0530(5) 0.8704(3) 0.0284(9) Uani 1 1 d . .
H5 H 0.027072 1.029484 0.870626 0.034 Uiso 1 1 calc R U
C6 C -0.1856(5) 1.0213(5) 0.8018(3) 0.0278(9) Uani 1 1 d . .
C7 C -0.3676(6) 1.0617(5) 0.8020(3) 0.0305(9) Uani 1 1 d . .
H7 H -0.431001 1.041674 0.756170 0.037 Uiso 1 1 calc R U
C8 C -0.4565(6) 1.1295(5) 0.8668(3) 0.0321(10) Uani 1 1 d . .
H8 H -0.579270 1.156614 0.864414 0.039 Uiso 1 1 calc R U
C9 C -0.0915(5) 0.9531(4) 0.7319(3) 0.0259(9) Uani 1 1 d . .
C10 C 0.1620(5) 0.8804(5) 0.6531(3) 0.0254(8) Uani 1 1 d . .
C11 C 0.3708(5) 0.7867(4) 0.5396(3) 0.0242(8) Uani 1 1 d . .
C12 C 0.1934(5) 0.7627(4) 0.5370(3) 0.0259(9) Uani 1 1 d . .
C13 C 0.1477(5) 0.6897(5) 0.4742(3) 0.0294(9) Uani 1 1 d . .
H13 H 0.026914 0.670663 0.473165 0.035 Uiso 1 1 calc R U
C14 C 0.2826(5) 0.6456(5) 0.4135(3) 0.0296(9) Uani 1 1 d . .
H14 H 0.252786 0.596561 0.370140 0.036 Uiso 1 1 calc R U
C15 C 0.4642(5) 0.6718(5) 0.4145(3) 0.0281(9) Uani 1 1 d . .
C16 C 0.5069(5) 0.7406(5) 0.4798(3) 0.0276(9) Uani 1 1 d . .
H16 H 0.627813 0.756012 0.483585 0.033 Uiso 1 1 calc R U
C17 C 0.6074(5) 0.6260(5) 0.3481(3) 0.0267(9) Uani 1 1 d . .
C18 C 0.5859(5) 0.5163(5) 0.3054(3) 0.0283(9) Uani 1 1 d . .
H18 H 0.476019 0.469808 0.317564 0.034 Uiso 1 1 calc R U
C19 C 0.7247(6) 0.4752(5) 0.2454(3) 0.0315(9) Uani 1 1 d . .
H19 H 0.707994 0.401525 0.215946 0.038 Uiso 1 1 calc R U
C20 C 0.8868(6) 0.5394(5) 0.2276(3) 0.0285(9) Uani 1 1 d . .
C21 C 0.9092(6) 0.6509(5) 0.2682(3) 0.0306(9) Uani 1 1 d . .
H21 H 1.019600 0.696765 0.255566 0.037 Uiso 1 1 calc R U
C22 C 0.7709(6) 0.6947(5) 0.3267(3) 0.0299(9) Uani 1 1 d . .
H22 H 0.786198 0.772287 0.352941 0.036 Uiso 1 1 calc R U
C23 C 1.0333(6) 0.4969(5) 0.1604(3) 0.0336(10) Uani 1 1 d . .
B1 B -0.1302(6) 0.8236(5) 0.6117(3) 0.0265(10) Uani 1 1 d . .
N1 N -0.4550(5) 1.2262(5) 1.0016(3) 0.0362(9) Uani 1 1 d . .
N2 N 0.0853(5) 0.9451(4) 0.7197(2) 0.0281(8) Uani 1 1 d . .
N3 N 0.0773(4) 0.8180(4) 0.6021(2) 0.0260(8) Uani 1 1 d . .
O1 O -0.1930(4) 0.9027(3) 0.6835(2) 0.0315(7) Uani 1 1 d . .
F1 F -0.1852(3) 0.8971(3) 0.52752(17) 0.0309(6) Uani 1 1 d . .
F2 F -0.1934(3) 0.6890(3) 0.63805(18) 0.0308(6) Uani 1 1 d . .
F3 F 1.0168(4) 0.5670(3) 0.07147(18) 0.0428(7) Uani 1 1 d . .
F4 F 1.1960(3) 0.5218(3) 0.1759(2) 0.0406(7) Uani 1 1 d . .
F5 F 1.0335(4) 0.3560(3) 0.1626(2) 0.0454(7) Uani 1 1 d . .
S1 S 0.39168(12) 0.87656(11) 0.62551(7) 0.0266(3) Uani 1 1 d . .

loop_
_atom_site_aniso_label
_atom_site_aniso_U_11
_atom_site_aniso_U_22
_atom_site_aniso_U_33
_atom_site_aniso_U_23
_atom_site_aniso_U_13
_atom_site_aniso_U_12
C1 0.033(2) 0.050(3) 0.046(3) -0.024(2) 0.007(2) 0.005(2)
C2 0.036(3) 0.058(3) 0.044(3) -0.031(2) 0.006(2) -0.004(2)
C3 0.027(2) 0.032(2) 0.035(2) -0.0159(18) 0.0031(17) 0.0012(17)
C4 0.028(2) 0.035(2) 0.034(2) -0.0180(18) -0.0025(17) 0.0015(18)
C5 0.0208(19) 0.031(2) 0.037(2) -0.0164(18) -0.0010(16) 0.0018(16)
C6 0.021(2) 0.029(2) 0.036(2) -0.0159(18) 0.0003(16) 0.0020(16)
C7 0.022(2) 0.039(2) 0.036(2) -0.0195(19) -0.0038(17) 0.0047(17)
C8 0.021(2) 0.038(2) 0.040(2) -0.0176(19) 0.0005(17) 0.0068(17)
C9 0.0203(19) 0.025(2) 0.036(2) -0.0144(17) -0.0038(16) 0.0009(15)
C10 0.0160(18) 0.028(2) 0.035(2) -0.0157(17) -0.0039(15) 0.0048(15)
C11 0.0194(19) 0.025(2) 0.034(2) -0.0181(16) -0.0022(15) -0.0007(15)
C12 0.0194(19) 0.026(2) 0.036(2) -0.0168(17) -0.0024(16) 0.0030(16)
C13 0.0180(19) 0.035(2) 0.040(2) -0.0201(19) -0.0040(17) 0.0022(16)
C14 0.021(2) 0.038(2) 0.036(2) -0.0219(18) -0.0031(16) 0.0013(17)
C15 0.0205(19) 0.035(2) 0.033(2) -0.0161(17) -0.0035(16) 0.0036(17)
C16 0.0154(18) 0.035(2) 0.037(2) -0.0165(18) -0.0040(16) 0.0019(16)
C17 0.0199(19) 0.030(2) 0.034(2) -0.0150(17) -0.0044(16) 0.0018(16)
C18 0.0207(19) 0.034(2) 0.034(2) -0.0163(17) -0.0010(16) -0.0017(17)
C19 0.028(2) 0.037(2) 0.034(2) -0.0197(18) -0.0025(17) 0.0013(18)
C20 0.025(2) 0.032(2) 0.032(2) -0.0151(17) -0.0017(17) 0.0018(17)
C21 0.0213(19) 0.037(2) 0.037(2) -0.0171(18) -0.0007(16) 0.0018(17)
C22 0.022(2) 0.035(2) 0.038(2) -0.0201(18) -0.0001(17) -0.0017(17)
C23 0.029(2) 0.035(2) 0.040(2) -0.0185(19) 0.0025(18) -0.0008(18)
B1 0.014(2) 0.032(2) 0.042(2) -0.025(2) -0.0028(17) 0.0002(17)
N1 0.031(2) 0.041(2) 0.041(2) -0.0227(17) 0.0043(16) 0.0051(16)
N2 0.0179(16) 0.036(2) 0.0362(18) -0.0199(15) -0.0005(13) -0.0012(14)
N3 0.0161(16) 0.0318(19) 0.0347(18) -0.0180(15) -0.0024(13) 0.0022(13)
O1 0.0172(14) 0.0427(19) 0.0429(17) -0.0269(15) -0.0032(12) 0.0018(12)
F1 0.0209(12) 0.0354(14) 0.0420(14) -0.0184(11) -0.0069(10) -0.0003(10)
F2 0.0200(11) 0.0332(14) 0.0430(13) -0.0170(11) -0.0003(10) -0.0051(10)
F3 0.0412(16) 0.0552(18) 0.0337(14) -0.0188(12) 0.0030(11) 0.0008(13)
F4 0.0245(13) 0.0508(17) 0.0494(16) -0.0226(13) 0.0049(11) -0.0021(12)
F5 0.0393(15) 0.0393(16) 0.0582(18) -0.0243(14) 0.0142(13) -0.0005(12)
S1 0.0142(5) 0.0351(6) 0.0374(6) -0.0225(4) -0.0026(4) 0.0011(4)

loop_
_atom_type_symbol
_atom_type_description
_atom_type_scat_dispersion_real
_atom_type_scat_dispersion_imag
_atom_type_scat_source
C C 0.0181 0.0091 'International Tables Vol C Tables 4.2.6.8 and 6.1.1.4'
H H 0.0000 0.0000 'International Tables Vol C Tables 4.2.6.8 and 6.1.1.4'
B B 0.0090 0.0039 'International Tables Vol C Tables 4.2.6.8 and 6.1.1.4'
N N 0.0311 0.0180 'International Tables Vol C Tables 4.2.6.8 and 6.1.1.4'
O O 0.0492 0.0322 'International Tables Vol C Tables 4.2.6.8 and 6.1.1.4'
F F 0.0727 0.0534 'International Tables Vol C Tables 4.2.6.8 and 6.1.1.4'
S S 0.3331 0.5567 'International Tables Vol C Tables 4.2.6.8 and 6.1.1.4'

loop_
_geom_angle_atom_site_label_1
_geom_angle_atom_site_label_2
_geom_angle_atom_site_label_3
_geom_angle
N1 C3 C8 121.1(4)
N1 C3 C4 121.5(4)
C8 C3 C4 117.4(4)
C5 C4 C3 120.6(4)
C4 C5 C6 122.0(4)
C5 C6 C7 117.3(4)
C5 C6 C9 121.1(4)
C7 C6 C9 121.5(4)
C8 C7 C6 121.7(4)
C7 C8 C3 120.9(4)
O1 C9 N2 124.2(4)
O1 C9 C6 115.5(4)
N2 C9 C6 120.3(4)
N3 C10 N2 126.2(4)
N3 C10 S1 113.9(3)
N2 C10 S1 119.9(3)
C12 C11 C16 121.5(4)
C12 C11 S1 111.1(3)
C16 C11 S1 127.5(3)
C11 C12 C13 120.2(4)
C11 C12 N3 112.6(3)
C13 C12 N3 127.1(4)
C14 C13 C12 118.5(4)
C13 C14 C15 121.6(4)
C16 C15 C14 118.7(4)
C16 C15 C17 120.1(4)
C14 C15 C17 121.1(4)
C11 C16 C15 119.3(4)
C18 C17 C22 118.3(4)
C18 C17 C15 122.2(4)
C22 C17 C15 119.5(4)
C19 C18 C17 120.1(4)
C20 C19 C18 121.2(4)
C19 C20 C21 119.4(4)
C19 C20 C23 120.5(4)
C21 C20 C23 120.0(4)
C22 C21 C20 120.0(4)
C21 C22 C17 120.9(4)
F4 C23 F3 106.2(4)
F4 C23 F5 106.6(4)
F3 C23 F5 105.8(4)
F4 C23 C20 113.7(4)
F3 C23 C20 111.9(4)
F5 C23 C20 112.1(4)
F2 B1 F1 110.6(3)
F2 B1 O1 110.4(4)
F1 B1 O1 109.5(4)
F2 B1 N3 110.8(4)
F1 B1 N3 108.9(4)
O1 B1 N3 106.6(3)
C3 N1 C2 120.9(4)
C3 N1 C1 120.8(4)
C2 N1 C1 118.2(4)
C9 N2 C10 116.4(4)
C10 N3 C12 112.9(3)
C10 N3 B1 120.5(3)
C12 N3 B1 126.4(3)
C9 O1 B1 126.0(3)
C10 S1 C11 89.57(19)

loop_
_geom_bond_atom_site_label_1
_geom_bond_atom_site_label_2
_geom_bond_distance
C1 N1 1.456(6)
C2 N1 1.451(6)
C3 N1 1.362(6)
C3 C8 1.416(6)
C3 C4 1.418(6)
C4 C5 1.375(6)
C5 C6 1.401(6)
C6 C7 1.404(6)
C6 C9 1.449(6)
C7 C8 1.376(6)
C9 O1 1.316(5)
C9 N2 1.326(5)
C10 N3 1.331(5)
C10 N2 1.347(5)
C10 S1 1.733(4)
C11 C12 1.388(6)
C11 C16 1.391(6)
C11 S1 1.748(4)
C12 C13 1.396(6)
C12 N3 1.400(5)
C13 C14 1.386(6)
C14 C15 1.420(6)
C15 C16 1.392(6)
C15 C17 1.486(6)
C17 C18 1.397(6)
C17 C22 1.411(6)
C18 C19 1.388(6)
C19 C20 1.381(6)
C20 C21 1.394(6)
C20 C23 1.496(6)
C21 C22 1.382(6)
C23 F4 1.334(5)
C23 F3 1.344(6)
C23 F5 1.356(5)
B1 F2 1.366(5)
B1 F1 1.377(6)
B1 O1 1.475(5)
B1 N3 1.557(5)
